data_7100181
loop_
_publ_author_name
'Chien-Tien Chen'
'Chin-Hsiung Chien'
'Jin-Sheng Lin'
'Yi-Wen Lin'
'Murthy V. R. K. Moturu'
'Yu-Tai Tao'

_publ_section_title
;
Doubly Ortho-linked Quinoxaline/Triarylamine Hybrid as
a Bifunctional, Dipolar Electroluminescent Template for Optoelectronic
Applications
;
_journal_name_full 'Chemical Communications'
_journal_paper_doi 10.1039/b506409k
_journal_year 2005
_chemical_absolute_configuration unk
_chemical_formula_moiety 'C34 H21 N3'
_chemical_formula_sum 'C34 H21 N3'
_chemical_formula_weight 471.54
_space_group_IT_number 19
_symmetry_cell_setting orthorhombic
_symmetry_space_group_name_Hall 'P 2ac 2ab'
_symmetry_space_group_name_H-M 'P 21 21 21'
_cell_angle_alpha 90.00
_cell_angle_beta 90.00
_cell_angle_gamma 90.00
_cell_formula_units_Z 4
_cell_length_a 11.012(4)
_cell_length_b 14.223(6)
_cell_length_c 15.175(7)
_cell_measurement_temperature 293(2)
_cell_volume 2376.7(17)
_diffrn_ambient_temperature 293(2)
_cod_database_code 7100181

loop_
_symmetry_equiv_pos_as_xyz
'x, y, z'
'x+1/2, -y+1/2, -z'
'-x, y+1/2, -z+1/2'
'-x+1/2, -y, z+1/2'

loop_
_atom_site_label
_atom_site_type_symbol
_atom_site_fract_x
_atom_site_fract_y
_atom_site_fract_z
_atom_site_U_iso_or_equiv
_atom_site_adp_type
_atom_site_occupancy
_atom_site_symmetry_multiplicity
_atom_site_calc_flag
_atom_site_refinement_flags
_atom_site_disorder_assembly
_atom_site_disorder_group
N1 N 0.3401(2) 0.02078(17) 0.09631(15) 0.0382(6) Uani 1 1 d . . .
N2 N 0.0322(3) 0.0334(2) 0.2559(2) 0.0494(8) Uani 1 1 d . . .
N3 N 0.0190(3) -0.1263(2) 0.14973(18) 0.0450(7) Uani 1 1 d . . .
C1 C 0.3396(3) 0.0633(2) 0.18205(18) 0.0367(7) Uani 1 1 d . . .
C2 C 0.4315(3) 0.1240(3) 0.2063(2) 0.0455(8) Uani 1 1 d . . .
C3 C 0.4369(3) 0.1622(2) 0.2910(2) 0.0489(9) Uani 1 1 d . . .
C4 C 0.3492(3) 0.1396(2) 0.3522(2) 0.0478(8) Uani 1 1 d . . .
C5 C 0.2538(3) 0.0841(2) 0.3273(2) 0.0455(9) Uani 1 1 d . . .
C6 C 0.2452(3) 0.0455(2) 0.2418(2) 0.0382(8) Uani 1 1 d . . .
C7 C 0.1307(3) -0.0030(2) 0.2199(2) 0.0401(8) Uani 1 1 d . . .
C8 C -0.0760(3) -0.0091(2) 0.2402(2) 0.0473(8) Uani 1 1 d . . .
C9 C -0.1832(4) 0.0281(3) 0.2768(3) 0.0660(11) Uani 1 1 d . . .
C10 C -0.2916(4) -0.0138(3) 0.2619(3) 0.0671(12) Uani 1 1 d . . .
C11 C -0.2984(3) -0.0945(3) 0.2090(3) 0.0624(11) Uani 1 1 d . . .
C12 C -0.1968(3) -0.1315(3) 0.1726(2) 0.0585(10) Uani 1 1 d . . .
C13 C -0.0832(3) -0.0896(2) 0.1871(2) 0.0450(8) Uani 1 1 d . . .
C14 C 0.1228(3) -0.0843(2) 0.16466(19) 0.0377(7) Uani 1 1 d . . .
C15 C 0.2298(3) -0.1287(2) 0.12107(19) 0.0372(7) Uani 1 1 d . . .
C16 C 0.2252(3) -0.2262(2) 0.1079(2) 0.0471(8) Uani 1 1 d . . .
C17 C 0.3111(4) -0.2727(2) 0.0582(2) 0.0528(9) Uani 1 1 d . . .
C18 C 0.4046(3) -0.2214(3) 0.0203(2) 0.0519(9) Uani 1 1 d . . .
C19 C 0.4125(3) -0.1260(2) 0.0335(2) 0.0443(8) Uani 1 1 d . . .
C20 C 0.3271(3) -0.0781(2) 0.08554(19) 0.0382(7) Uani 1 1 d . . .
C21 C 0.3638(3) 0.0787(2) 0.0188(2) 0.0383(7) Uani 1 1 d . . .
C22 C 0.2628(3) 0.1066(2) -0.0305(2) 0.0410(8) Uani 1 1 d . . .
C23 C 0.1425(3) 0.0767(2) -0.0111(2) 0.0479(9) Uani 1 1 d . . .
C24 C 0.0470(3) 0.1014(3) -0.0625(3) 0.0608(11) Uani 1 1 d . . .
C25 C 0.0642(4) 0.1609(3) -0.1354(3) 0.0631(11) Uani 1 1 d . . .
C26 C 0.1759(4) 0.1930(3) -0.1562(2) 0.0578(10) Uani 1 1 d . . .
C27 C 0.2796(3) 0.1668(2) -0.1055(2) 0.0443(8) Uani 1 1 d . . .
C28 C 0.3949(3) 0.1993(2) -0.1256(2) 0.0490(9) Uani 1 1 d . . .
C29 C 0.4967(3) 0.1692(2) -0.0782(2) 0.0466(8) Uani 1 1 d . . .
C30 C 0.6158(4) 0.2000(3) -0.1001(3) 0.0578(10) Uani 1 1 d . . .
C31 C 0.7145(4) 0.1696(3) -0.0562(3) 0.0651(11) Uani 1 1 d . . .
C32 C 0.7005(3) 0.1027(3) 0.0121(3) 0.0625(11) Uani 1 1 d . . .
C33 C 0.5895(3) 0.0718(3) 0.0371(2) 0.0521(9) Uani 1 1 d . . .
C34 C 0.4816(3) 0.1048(2) -0.0060(2) 0.0427(8) Uani 1 1 d . . .
H2 H 0.4970 0.1395 0.1619 0.052 Uiso 1 1 d . . .
H3 H 0.5047 0.2086 0.3069 0.053 Uiso 1 1 d . . .
H4 H 0.3553 0.1662 0.4134 0.056 Uiso 1 1 d . . .
H5 H 0.1894 0.0684 0.3719 0.047 Uiso 1 1 d . . .
H9 H -0.1770 0.0844 0.3154 0.066 Uiso 1 1 d . . .
H10 H -0.3680 0.0136 0.2881 0.070 Uiso 1 1 d . . .
H11 H -0.3806 -0.1240 0.1963 0.064 Uiso 1 1 d . . .
H12 H -0.2030 -0.1928 0.1377 0.058 Uiso 1 1 d . . .
H16 H 0.1568 -0.2639 0.1358 0.052 Uiso 1 1 d . . .
H17 H 0.3066 -0.3409 0.0495 0.056 Uiso 1 1 d . . .
H18 H 0.4674 -0.2578 -0.0150 0.053 Uiso 1 1 d . . .
H19 H 0.4820 -0.0897 0.0050 0.050 Uiso 1 1 d . . .
H23 H 0.1280 0.0352 0.0410 0.053 Uiso 1 1 d . . .
H24 H -0.0374 0.0782 -0.0473 0.066 Uiso 1 1 d . . .
H25 H -0.0057 0.1802 -0.1735 0.068 Uiso 1 1 d . . .
H26 H 0.1841 0.2383 -0.2079 0.063 Uiso 1 1 d . . .
H28 H 0.4046 0.2467 -0.1744 0.053 Uiso 1 1 d . . .
H30 H 0.6294 0.2474 -0.1493 0.059 Uiso 1 1 d . . .
H31 H 0.7972 0.1952 -0.0721 0.068 Uiso 1 1 d . . .
H32 H 0.7751 0.0784 0.0444 0.067 Uiso 1 1 d . . .
H33 H 0.5814 0.0197 0.0823 0.059 Uiso 1 1 d . . .

loop_
_atom_site_aniso_label
_atom_site_aniso_U_11
_atom_site_aniso_U_22
_atom_site_aniso_U_33
_atom_site_aniso_U_23
_atom_site_aniso_U_13
_atom_site_aniso_U_12
N1 0.0521(16) 0.0419(14) 0.0208(12) -0.0004(11) 0.0022(12) -0.0007(13)
N2 0.0476(18) 0.0471(16) 0.0536(18) -0.0080(14) 0.0127(15) -0.0035(14)
N3 0.0515(17) 0.0484(16) 0.0352(15) -0.0065(13) 0.0017(13) -0.0074(14)
C1 0.0434(17) 0.0429(16) 0.0239(15) -0.0014(13) -0.0026(14) 0.0015(15)
C2 0.0427(18) 0.063(2) 0.0311(17) -0.0060(16) -0.0022(15) -0.0062(17)
C3 0.050(2) 0.055(2) 0.041(2) -0.0081(17) -0.0026(17) -0.0070(17)
C4 0.061(2) 0.0529(19) 0.0292(16) -0.0090(15) -0.0017(16) -0.0045(18)
C5 0.059(2) 0.0496(19) 0.0276(17) -0.0081(15) 0.0077(15) -0.0029(17)
C6 0.0444(19) 0.0382(16) 0.0321(17) -0.0019(14) 0.0034(14) -0.0008(14)
C7 0.0476(19) 0.0422(17) 0.0305(16) 0.0001(15) 0.0051(15) 0.0010(15)
C8 0.0484(19) 0.0444(19) 0.049(2) 0.0009(16) 0.0070(17) -0.0008(16)
C9 0.061(3) 0.054(2) 0.083(3) -0.007(2) 0.023(2) 0.007(2)
C10 0.050(2) 0.068(3) 0.083(3) 0.015(3) 0.015(2) 0.006(2)
C11 0.046(2) 0.086(3) 0.055(2) 0.009(2) 0.0021(19) -0.008(2)
C12 0.055(2) 0.074(2) 0.046(2) -0.003(2) 0.0017(18) -0.015(2)
C13 0.0489(19) 0.050(2) 0.0366(18) 0.0042(16) 0.0027(16) -0.0046(17)
C14 0.0470(18) 0.0378(16) 0.0283(16) -0.0023(14) -0.0017(14) -0.0019(15)
C15 0.0466(19) 0.0413(17) 0.0238(15) 0.0001(14) -0.0038(14) 0.0046(15)
C16 0.065(2) 0.0412(17) 0.0355(18) -0.0023(15) -0.0062(17) 0.0037(17)
C17 0.073(3) 0.0441(18) 0.041(2) -0.0090(16) -0.010(2) 0.0138(19)
C18 0.057(2) 0.063(2) 0.0358(19) -0.0119(17) -0.0063(18) 0.0214(19)
C19 0.0464(19) 0.055(2) 0.0318(17) -0.0047(16) -0.0036(15) 0.0137(17)
C20 0.0440(18) 0.0457(17) 0.0250(15) 0.0000(14) -0.0102(14) 0.0062(15)
C21 0.0464(18) 0.0464(18) 0.0222(15) -0.0014(14) 0.0023(14) 0.0032(16)
C22 0.0475(18) 0.0481(19) 0.0273(16) -0.0024(14) 0.0040(14) 0.0058(15)
C23 0.0438(19) 0.056(2) 0.044(2) 0.0059(17) 0.0023(16) 0.0042(17)
C24 0.047(2) 0.072(3) 0.063(3) 0.006(2) -0.0065(19) 0.0063(19)
C25 0.061(2) 0.078(3) 0.050(2) 0.007(2) -0.014(2) 0.016(2)
C26 0.070(3) 0.064(2) 0.039(2) 0.0089(18) -0.0048(19) 0.014(2)
C27 0.056(2) 0.0475(19) 0.0291(17) 0.0002(15) -0.0003(16) 0.0078(17)
C28 0.061(2) 0.053(2) 0.0327(18) 0.0050(16) 0.0082(17) 0.0037(17)
C29 0.055(2) 0.0484(18) 0.0366(19) -0.0088(17) 0.0136(17) -0.0026(17)
C30 0.060(2) 0.066(2) 0.048(2) -0.0057(19) 0.0191(19) -0.0065(19)
C31 0.052(2) 0.079(3) 0.065(3) -0.016(2) 0.020(2) -0.012(2)
C32 0.046(2) 0.088(3) 0.054(2) -0.012(2) 0.0049(19) 0.002(2)
C33 0.0424(19) 0.068(2) 0.045(2) -0.0076(18) 0.0012(17) 0.0032(18)
C34 0.0448(18) 0.053(2) 0.0300(17) -0.0068(16) 0.0045(15) 0.0007(16)

loop_
_geom_bond_atom_site_label_1
_geom_bond_atom_site_label_2
_geom_bond_distance
_geom_bond_site_symmetry_2
_geom_bond_publ_flag
N1 C20 1.423(4) . ?
N1 C1 1.435(4) . ?
N1 C21 1.459(4) . ?
N2 C7 1.319(4) . ?
N2 C8 1.357(4) . ?
N3 C14 1.310(4) . ?
N3 C13 1.364(4) . ?
C1 C2 1.381(5) . ?
C1 C6 1.403(4) . ?
C2 C3 1.397(5) . ?
C2 H2 1.011(3) . ?
C3 C4 1.378(5) . ?
C3 H3 1.025(3) . ?
C4 C5 1.367(5) . ?
C4 H4 1.005(3) . ?
C5 C6 1.412(4) . ?
C5 H5 1.005(3) . ?
C6 C7 1.475(4) . ?
C7 C14 1.431(4) . ?
C8 C13 1.403(5) . ?
C8 C9 1.408(5) . ?
C9 C10 1.353(5) . ?
C9 H9 0.994(4) . ?
C10 C11 1.403(6) . ?
C10 H10 1.009(4) . ?
C11 C12 1.354(5) . ?
C11 H11 1.016(4) . ?
C12 C13 1.403(5) . ?
C12 H12 1.022(4) . ?
C14 C15 1.492(4) . ?
C15 C20 1.398(4) . ?
C15 C16 1.402(4) . ?
C16 C17 1.379(5) . ?
C16 H16 1.017(4) . ?
C17 C18 1.388(5) . ?
C17 H17 0.979(4) . ?
C18 C19 1.374(5) . ?
C18 H18 1.016(3) . ?
C19 C20 1.405(5) . ?
C19 H19 1.019(4) . ?
C21 C22 1.398(4) . ?
C21 C34 1.401(4) . ?
C22 C27 1.437(5) . ?
C22 C23 1.422(4) . ?
C23 C24 1.355(5) . ?
C23 H23 1.001(4) . ?
C24 C25 1.405(6) . ?
C24 H24 1.013(4) . ?
C25 C26 1.350(6) . ?
C25 H25 1.001(4) . ?
C26 C27 1.426(5) . ?
C26 H26 1.019(4) . ?
C27 C28 1.385(5) . ?
C28 C29 1.399(5) . ?
C28 H28 1.007(3) . ?
C29 C30 1.422(5) . ?
C29 C34 1.438(5) . ?
C30 C31 1.346(6) . ?
C30 H30 1.018(4) . ?
C31 C32 1.415(6) . ?
C31 H31 1.010(4) . ?
C32 C33 1.353(5) . ?
C32 H32 1.018(4) . ?
C33 C34 1.436(5) . ?
C33 H33 1.014(4) . ?

loop_
_cod_related_entry_id
_cod_related_entry_database
_cod_related_entry_code
1 ChemSpider 21150326
